data_2003801
loop_
_publ_author_name
'Hu, N.-H.'
'Wang, Z.-L.'
'Niu, C.-J.'
'Ni, J.-Z.'

_publ_section_title
;Tetrakis(\m-<small>DL</small>-alanine-<i>O</i>:<i>O</i>')octaaquadierbium(III)
 Hexaperchlorate
;
_journal_issue 8
_journal_name_full 'Acta Crystallographica Section C'
_journal_page_first 1565
_journal_page_last 1568
_journal_paper_doi 10.1107/S0108270194013752
_journal_volume 51
_journal_year 1995
_chemical_formula_moiety 'C12 H44 Cl6 Er2 N4 O40'
_chemical_formula_sum 'C12 H44 Cl6 Er2 N4 O40'
_chemical_formula_weight 1431.72
_space_group_IT_number 2
_symmetry_cell_setting triclinic
_symmetry_space_group_name_Hall '-P 1'
_symmetry_space_group_name_H-M 'P -1'
_atom_type_scat_source IntTabIV
_cell_angle_alpha 117.10(2)
_cell_angle_beta 114.48(2)
_cell_angle_gamma 77.16(2)
_cell_formula_units_Z 1
_cell_length_a 11.028(2)
_cell_length_b 11.308(3)
_cell_length_c 10.988(3)
_cell_measurement_reflns_used 20
_cell_measurement_temperature 294
_cell_measurement_theta_max 13.2
_cell_measurement_theta_min 2.8
_cell_volume 1109.2(5)
_diffrn_measurement_device 'Nicolet R3m/E'
_diffrn_measurement_method '\w scans'
_diffrn_radiation_type MoK\a
_diffrn_radiation_wavelength 0.71073
_diffrn_reflns_av_R_equivalents 0.014
_diffrn_reflns_limit_h_max 12
_diffrn_reflns_limit_h_min -14
_diffrn_reflns_limit_k_max 12
_diffrn_reflns_limit_k_min -14
_diffrn_reflns_limit_l_max 14
_diffrn_reflns_limit_l_min 0
_diffrn_reflns_number 5100
_diffrn_reflns_theta_max 27.0
_diffrn_standards_decay_% <1.4
_diffrn_standards_interval_count 98
_diffrn_standards_number 2
_exptl_absorpt_coefficient_mu 4.37
_exptl_absorpt_correction_T_max 0.94
_exptl_absorpt_correction_T_min 0.71
_exptl_absorpt_correction_type empirical
_exptl_crystal_colour 'light pink'
_exptl_crystal_density_diffrn 2.14
_exptl_crystal_description columnar
_exptl_crystal_size_max 0.42
_exptl_crystal_size_mid 0.36
_exptl_crystal_size_min 0.28
_refine_diff_density_max 0.54
_refine_diff_density_min -0.67
_refine_ls_extinction_method none
_refine_ls_goodness_of_fit_obs 1.39
_refine_ls_hydrogen_treatment 'H atoms not located'
_refine_ls_number_parameters 345
_refine_ls_number_reflns 4146
_refine_ls_R_factor_obs 0.030
_refine_ls_shift/esd_max 0.01
_refine_ls_structure_factor_coef F
_refine_ls_weighting_scheme unit
_refine_ls_wR_factor_obs 0.033
_reflns_number_observed 4146
_reflns_number_total 4843
_reflns_observed_criterion >3\s(I)
_cod_data_source_file kh1001.cif
_cod_data_source_block kh1001a
_cod_depositor_comments
;
 Correcting the summary chemical formula by changing it from
 'Cl2 H44 Cl6 Er2 N4 O40' to 'C12 H44 Cl6 Er2 N4 O40'.

 Antanas Vaitkus,
 2018-07-06

The following automatic conversions were performed:

'_refine_ls_weighting_scheme' value '1' was changed to 'unit'.

Automatic conversion script
Id: cif_fix_values 3143 2015-03-26 13:38:13Z robertas 
;
_cod_original_cell_volume 1109.3(5)
_cod_original_formula_sum 'Cl2 H44 Cl6 Er2 N4 O40'
_cod_database_code 2003801

loop_
_symmetry_equiv_pos_as_xyz
x,y,z
-x,-y,-z

loop_
_atom_site_label
_atom_site_occupancy
_atom_site_fract_x
_atom_site_fract_y
_atom_site_fract_z
_atom_site_U_iso_or_equiv
Er 1.0 .49962(2) .60100(2) .22290(2) .0341(1)
O(1) 1.0 .6552(4) .4272(4) .1940(5) .057(2)
O(2) 1.0 .6293(5) .3347(5) -.0402(5) .075(3)
N(1) 1.0 .8458(5) .2649(5) .2706(6) .060(3)
C(1) 1.0 .6810(5) .3416(5) .0860(6) .047(3)
C(2) 1.0 .7857(6) .2349(6) .1106(7) .066(3)
C(3) 0.76 .749(2) .103(1) .016(1) .128(9)
C(3') 0.24 .865(4) .189(5) .025(5) .13(2)
O(3) 1.0 .3703(4) .4229(4) .0547(5) .066(2)
O(4) 1.0 .3475(4) .3263(4) -.1802(4) .054(2)
N(2) 1.0 .1524(5) .1797(5) -.2659(6) .065(3)
C(4) 1.0 .3188(5) .3448(5) -.0749(6) .045(3)
C(5) 1.0 .2097(8) .2632(8) -.1057(7) .079(4)
C(6) 0.65 .222(2) .211(2) -.009(2) .12(1)
C(6') 0.35 .134(2) .309(3) -.016(3) .102(8)
O(W1) 1.0 .4865(5) .4748(4) .3503(5) .070(3)
O(W2) 1.0 .6703(4) .6715(4) .4575(4) .068(2)
O(W3) 1.0 .4875(4) .8406(4) .3425(4) .059(2)
O(W4) 1.0 .3054(5) .6711(5) .2809(6) .076(3)
Cl(1) 1.0 .1248(2) .0178(2) .3320(2) .075(1)
O(5) 0.78 .1139(9) -.1192(7) .238(1) .139(6)
O(6) 0.78 .2510(8) .037(1) .441(1) .152(7)
O(7) 0.78 .103(1) .092(1) .249(1) .147(9)
O(8) 0.78 .0202(8) .0567(8) .385(1) .110(6)
O(5') 0.22 .104(3) .151(2) .445(3) .108(9)
O(6') 0.22 .014(2) -.006(4) .214(3) .14(1)
O(7') 0.22 .121(4) -.063(4) .406(4) .18(2)
O(8') 0.22 .249(3) .021(3) .336(3) .100(8)
Cl(2) 1.0 .5724(2) .1141(2) .2840(2) .081(1)
O(9) 0.60 .545(1) .189(1) .209(2) .14(1)
O(10) 0.60 .541(2) .158(2) .406(1) .19(1)
O(11) 0.60 .720(1) .096(1) .327(2) .16(1)
O(12) 0.60 .533(2) -.017(1) .202(2) .16(1)
O(9') 0.40 .469(2) .174(2) .184(2) .128(6)
O(10') 0.40 .480(2) .118(2) .348(3) .172(9)
O(11') 0.40 .652(2) .224(2) .385(3) .160(8)
O(12') 0.40 .606(3) -.003(2) .195(3) .20(1)
Cl(3) 1.0 .9252(2) .4767(2) .6670(2) .080(1)
O(13) 0.55 .796(1) .449(1) .560(1) .121(8)
O(14) 0.55 .919(1) .461(2) .788(2) .16(1)
O(15) 0.55 1.022(1) .393(2) .608(2) .18(1)
O(16) 0.55 .952(2) .607(1) .718(2) .20(1)
O(13') 0.45 .800(2) .522(2) .668(3) .195(9)
O(14') 0.45 1.025(2) .523(2) .794(2) .158(7)
O(15') 0.45 .932(2) .342(2) .606(2) .128(5)
O(16') 0.45 .931(2) .535(2) .575(2) .154(7)

loop_
_geom_angle_atom_site_label_1
_geom_angle_atom_site_label_2
_geom_angle_atom_site_label_3
_geom_angle_site_symmetry_1
_geom_angle_site_symmetry_3
_geom_angle
_geom_angle_publ_flag
O(1) Er O(2) . 2_665 122.5(2) yes
O(1) Er O(3) . . 77.50(10) yes
O(1) Er O(4) . 2_665 76.3(2) yes
O(1) Er O(W1) . . 73.0(2) yes
O(1) Er O(W2) . . 77.70(10) yes
O(1) Er O(W3) . . 140.20(10) yes
O(1) Er O(W4) . . 141.7(2) yes
O(2) Er O(3) 2_665 . 76.8(2) yes
O(2) Er O(4) 2_665 2_665 76.9(2) yes
O(2) Er O(W1) 2_665 . 140.2(2) yes
O(2) Er O(W2) 2_665 . 143.0(2) yes
O(2) Er O(W3) 2_665 . 75.6(2) yes
O(2) Er O(W4) 2_665 . 80.8(2) yes
O(3) Er O(4) . 2_665 123.7(2) yes
O(1) C(1) O(2) . . 126.3(5) yes
O(1) C(1) C(2) . . 117.2(6) yes
O(2) C(1) C(2) . . 116.5(5) yes
N(1) C(2) C(1) . . 109.4(5) yes
N(1) C(2) C(3) . . 115.8(9) yes
C(1) C(2) C(3) . . 116.2(7) yes
N(1) C(2) C(3') . . 121(2) yes
C(1) C(2) C(3') . . 116(2) yes
O(3) Er O(W1) . . 71.3(2) yes
O(3) Er O(W2) . . 140.2(2) yes
O(3) Er O(W3) . . 141.90(10) yes
O(3) Er O(W4) . . 79.5(2) yes
O(4) Er O(W1) 2_665 . 141.4(2) yes
O(4) Er O(W2) 2_665 . 79.1(2) yes
O(4) Er O(W3) 2_665 . 74.2(2) yes
O(4) Er O(W4) 2_665 . 141.8(2) yes
O(W1) Er O(W2) . . 72.0(2) yes
O(W1) Er O(W3) . . 117.7(2) yes
O(W1) Er O(W4) . . 70.8(2) yes
O(W2) Er O(W3) . . 70.90(10) yes
O(W2) Er O(W4) . . 102.2(2) yes
O(W3) Er O(W4) . . 70.5(2) yes
O(3) C(4) O(4) . . 127.2(6) yes
O(3) C(4) C(5) . . 115.6(7) yes
O(4) C(4) C(5) . . 117.2(5) yes
N(2) C(5) C(4) . . 109.7(7) yes
N(2) C(5) C(6) . . 118.6(9) yes
C(4) C(5) C(6) . . 120.2(8) yes
N(2) C(5) C(6') . . 122.0(10) yes
C(4) C(5) C(6') . . 121.0(10) yes
O(5) Cl(1) O(6) . . 108.5(5) no
O(5) Cl(1) O(7) . . 109.3(7) no
O(5) Cl(1) O(8) . . 107.7(6) no
O(6) Cl(1) O(7) . . 111.3(8) no
O(6) Cl(1) O(8) . . 114.1(6) no
O(7) Cl(1) O(8) . . 105.8(7) no
O(5') Cl(1) O(6') . . 107(2) no
O(5') Cl(1) O(7') . . 97(2) no
O(5') Cl(1) O(8') . . 104(2) no
O(6') Cl(1) O(7') . . 106(2) no
O(6') Cl(1) O(8') . . 125(2) no
O(7') Cl(1) O(8') . . 113(2) no
O(9) Cl(2) O(10) . . 122.0(10) no
O(9) Cl(2) O(11) . . 101.0(10) no
O(9) Cl(2) O(12) . . 116.5(9) no
O(10) Cl(2) O(11) . . 109.0(10) no
O(10) Cl(2) O(12) . . 105.0(10) no
C(11) Cl(2) O(12) . . 101.0(10) no
O(9') Cl(2) O(10') . . 92.0(10) no
O(9') Cl(2) O(11') . . 100.0(10) no
O(9') Cl(2) O(12') . . 105.0(10) no
C(10') Cl(2) O(11') . . 105(2) no
O(10') Cl(2) O(12') . . 118(2) no
O(11') Cl(2) O(12') . . 128(2) no
O(13) Cl(3) O(14) . . 104.3(9) no
O(13) Cl(3) O(15) . . 110.5(8) no
O(13) Cl(3) O(16) . . 111.0(10) no
C(14) Cl(3) O(15) . . 115.0(10) no
O(14) Cl(3) O(16) . . 106.0(10) no
O(15) Cl(3) O(16) . . 109.0(10) no
O(13') Cl(3) O(14') . . 117.0(10) no
O(13') Cl(3) O(15') . . 110.0(10) no
O(13') Cl(3) O(16') . . 99(2) no
O(14') Cl(3) O(15') . . 110.0(10) no
O(14') Cl(3) O(16') . . 107.0(10) no
O(15') Cl(3) O(16') . . 113.0(10) no

loop_
_geom_bond_atom_site_label_1
_geom_bond_atom_site_label_2
_geom_bond_site_symmetry_2
_geom_bond_distance
_geom_bond_publ_flag
Er O(1) . 2.301(4) yes
Er O(2) 2_665 2.255(5) yes
Er O(3) . 2.282(4) yes
Er O(4) 2_665 2.316(6) yes
O(1) C(1) . 1.239(7) yes
O(2) C(1) . 1.233(8) yes
N(1) C(2) . 1.495(9) yes
C(1) C(2) . 1.510(8) yes
C(2) C(3) . 1.410(10) yes
C(2) C(3') . 1.39(5) yes
Er O(W1) . 2.469(7) yes
Er O(W2) . 2.366(4) yes
Er O(W3) . 2.414(4) yes
Er O(W4) . 2.353(6) yes
O(3) C(4) . 1.240(6) yes
O(4) C(4) . 1.240(9) yes
N(2) C(5) . 1.489(8) yes
C(4) C(5) . 1.510(10) yes
C(5) C(6) . 1.39(3) yes
C(5) C(6') . 1.40(3) yes
Cl(1) O(5) . 1.415(7) no
Cl(1) O(6) . 1.390(8) no
Cl(1) O(7) . 1.42(2) no
Cl(1) O(8) . 1.400(10) no
Cl(1) O(5') . 1.50(2) no
Cl(1) O(6') . 1.33(2) no
Cl(1) O(7') . 1.49(6) no
Cl(1) O(8') . 1.36(3) no
Cl(2) O(9) . 1.35(2) no
Cl(2) O(10) . 1.37(2) no
Cl(2) O(11) . 1.490(10) no
Cl(2) O(12) . 1.390(10) no
Cl(2) O(9') . 1.50(2) no
Cl(2) O(10') . 1.44(3) no
Cl(2) O(11') . 1.40(2) no
Cl(2) O(12') . 1.32(2) no
Cl(3) O(13) . 1.404(9) no
Cl(3) O(14) . 1.45(2) no
Cl(3) O(15) . 1.43(2) no
Cl(3) O(16) . 1.36(2) no
Cl(3) O(13') . 1.36(3) no
Cl(3) O(14') . 1.32(2) no
Cl(3) O(15') . 1.35(2) no
Cl(3) O(16') . 1.46(3) no
